data_4078329
loop_
_publ_author_name
'Tejel, Cristina'
'Villoro, Jos\'e M.'
'Ciriano, Miguel A.'
'L\'opez, Jos\'e A.'
'Eguiz\'abal, Eduardo'
'Lahoz, Fernando J.'
'Bakhmutov, Vladimir I.'
'Oro, Luis A.'

_publ_section_title
;
 Dynamic Behavior, Redistribution Reactions, and Intermetallic Distances
 of Dinuclear Bis(\m-pyrazolato)rhodium(I) Complexes
;
_journal_issue 13
_journal_name_full Organometallics
_journal_page_first 2967
_journal_paper_doi 10.1021/om960005y
_journal_volume 15
_journal_year 1996
_chemical_formula_structural '[Rh(\m-pz)CN^t^But~2~]~2~'
_chemical_formula_sum 'C26 H42 N8 Rh2'
_chemical_formula_weight 672.50
_space_group_IT_number 14
_symmetry_cell_setting monoclinic
_symmetry_space_group_name_Hall '-P 2ybc'
_symmetry_space_group_name_H-M 'P 1 21/c 1'
_atom_sites_solution_hydrogens geom
_atom_sites_solution_primary direct
_atom_sites_solution_secondary difmap
_cell_angle_alpha 90.00
_cell_angle_beta 90.403(13)
_cell_angle_gamma 90.00
_cell_formula_units_Z 4
_cell_length_a 11.3552(14)
_cell_length_b 11.2370(11)
_cell_length_c 25.185(4)
_cell_measurement_reflns_used 56
_cell_measurement_temperature 233(2)
_cell_measurement_theta_max 22.5
_cell_measurement_theta_min 10
_cell_volume 3213.5(7)
_computing_cell_refinement 'DIF4 (Stoe)'
_computing_data_collection 'DIF4 (Stoe)'
_computing_data_reduction 'REDU4 (Stoe)'
_computing_molecular_graphics 'SHELXTL-PLUS v.4.2 (Siemens)'
_computing_structure_refinement 'SHELXL-93 (Sheldrick, 1993)'
_computing_structure_solution 'SIR92 (Giacovazzo, 1994)'
_diffrn_ambient_temperature 233.0(2)
_diffrn_measurement_device 'Siemens-Stoe AED-2'
_diffrn_measurement_method '\w/2\q scans'
_diffrn_radiation_monochromator graphite
_diffrn_radiation_source 'normal focus Siemens Mo sealed tube'
_diffrn_radiation_type MoK\a
_diffrn_radiation_wavelength 0.71073
_diffrn_reflns_av_R_equivalents 0.0192
_diffrn_reflns_av_sigmaI/netI 0.0278
_diffrn_reflns_limit_h_max 0
_diffrn_reflns_limit_h_min -13
_diffrn_reflns_limit_k_max 4
_diffrn_reflns_limit_k_min -13
_diffrn_reflns_limit_l_max 29
_diffrn_reflns_limit_l_min -29
_diffrn_reflns_number 8678
_diffrn_reflns_theta_max 25.01
_diffrn_reflns_theta_min 1.62
_diffrn_standards_decay_% 0.8
_diffrn_standards_interval_time 55
_diffrn_standards_number 3
_exptl_absorpt_coefficient_mu 1.053
_exptl_absorpt_correction_T_max 0.8004
_exptl_absorpt_correction_T_min 0.6917
_exptl_absorpt_correction_type psi-scan
_exptl_crystal_colour yellow
_exptl_crystal_density_diffrn 1.390
_exptl_crystal_description 'prismatic block'
_exptl_crystal_F_000 1376
_exptl_crystal_size_max 0.38
_exptl_crystal_size_mid 0.38
_exptl_crystal_size_min 0.15
_refine_diff_density_max 0.791
_refine_diff_density_min -0.384
_refine_ls_extinction_coef 0.00065(13)
_refine_ls_extinction_expression Fc^*^=kFc[1+0.001xFc^2^\l^3^/sin(2\q)]^-1/4^
_refine_ls_extinction_method SHELXL
_refine_ls_goodness_of_fit_all 1.062
_refine_ls_goodness_of_fit_obs 1.065
_refine_ls_hydrogen_treatment riding
_refine_ls_matrix_type full
_refine_ls_number_parameters 353
_refine_ls_number_reflns 5647
_refine_ls_number_restraints 38
_refine_ls_restrained_S_all 1.073
_refine_ls_restrained_S_obs 1.067
_refine_ls_R_factor_all 0.0450
_refine_ls_R_factor_obs 0.0340
_refine_ls_shift/esd_max 0.009
_refine_ls_structure_factor_coef Fsqd
_refine_ls_weighting_details 'w=1/[\s^2^(Fo^2^)+(0.0517P)^2^+4.9326P] where P=(Fo^2^+2Fc^2^)/3'
_refine_ls_weighting_scheme calc
_refine_ls_wR_factor_all 0.1011
_refine_ls_wR_factor_obs 0.0914
_reflns_number_observed 4727
_reflns_number_total 5651
_reflns_observed_criterion I>2\s(I)
_cod_data_source_file om2967.cif
_cod_data_source_block comp4
_cod_depositor_comments
;
The following automatic conversions were performed:

'_symmetry_cell_setting' value 'Monoclinic' changed to 'monoclinic'
according to /home/saulius/struct/CIF-dictionaries/cif_core.dic
dictionary named 'cif_core.dic' version 2.4.1 from 2010-06-29.

Automatic conversion script
Id: cif_fix_values 1715 2011-07-08 13:25:40Z adriana 

The following automatic conversions were performed:

'_refine_ls_weighting_scheme' value 'calc
w=1/[\s^2^(Fo^2^)+(0.0517P)^2^+4.9326P] where P=(Fo^2^+2Fc^2^)/3' was
changed to 'calc'. New tag '_refine_ls_weighting_details' was
created. The value of the new tag was set to
'w=1/[\s^2^(Fo^2^)+(0.0517P)^2^+4.9326P] where P=(Fo^2^+2Fc^2^)/3'.

Automatic conversion script
Id: cif_fix_values 3143 2015-03-26 13:38:13Z robertas 
;
_cod_original_cell_volume 3213.5(8)
_cod_database_code 4078329
_refink_ls_shift/esd_mean 0.001

loop_
_symmetry_equiv_pos_as_xyz
'x, y, z'
'-x, y+1/2, -z+1/2'
'-x, -y, -z'
'x, -y-1/2, z-1/2'

loop_
_atom_site_aniso_label
_atom_site_aniso_U_11
_atom_site_aniso_U_22
_atom_site_aniso_U_33
_atom_site_aniso_U_23
_atom_site_aniso_U_13
_atom_site_aniso_U_12
Rh1 0.0284(2) 0.0234(2) 0.0330(2) 0.00200(12) -0.00033(12) -0.00078(12)
Rh2 0.0339(2) 0.0299(2) 0.0374(2) 0.00607(13) -0.00395(13) 0.00073(13)
N1 0.034(2) 0.030(2) 0.037(2) 0.0030(15) 0.0009(14) -0.0010(15)
N2 0.035(2) 0.029(2) 0.035(2) 0.0070(14) -0.0005(14) -0.0003(14)
C1 0.037(2) 0.044(3) 0.057(3) 0.008(2) 0.009(2) 0.007(2)
C2 0.036(2) 0.059(3) 0.056(3) 0.009(2) 0.016(2) 0.000(2)
C3 0.043(2) 0.048(3) 0.044(2) 0.012(2) 0.008(2) -0.004(2)
N3 0.033(2) 0.029(2) 0.040(2) -0.0013(15) -0.0060(15) 0.0000(14)
N4 0.034(2) 0.037(2) 0.038(2) 0.002(2) -0.0066(15) -0.002(2)
C4 0.042(2) 0.034(2) 0.063(3) -0.004(2) -0.007(2) -0.010(2)
C5 0.041(3) 0.050(3) 0.078(4) -0.014(3) -0.021(3) -0.007(2)
C6 0.044(3) 0.048(3) 0.050(3) -0.003(2) -0.016(2) 0.007(2)
N5 0.042(2) 0.047(2) 0.055(2) 0.012(2) -0.010(2) 0.000(2)
C10 0.036(2) 0.032(2) 0.041(2) 0.005(2) -0.001(2) -0.004(2)
C11 0.046(3) 0.061(3) 0.062(3) 0.002(3) -0.019(2) 0.009(2)
N6 0.043(2) 0.044(2) 0.057(2) 0.017(2) 0.008(2) -0.003(2)
C20 0.035(2) 0.036(2) 0.042(2) 0.001(2) -0.001(2) 0.003(2)
C21 0.040(2) 0.041(3) 0.051(3) 0.012(2) 0.006(2) -0.005(2)
C22 0.063(3) 0.074(4) 0.057(3) 0.016(3) 0.002(3) 0.000(3)
C23 0.050(3) 0.069(4) 0.082(4) 0.020(3) 0.016(3) 0.001(3)
C24 0.075(4) 0.053(3) 0.082(4) -0.007(3) 0.006(3) -0.002(3)
N7 0.042(2) 0.044(2) 0.072(3) 0.006(2) -0.001(2) 0.007(2)
C30 0.047(3) 0.034(2) 0.049(3) 0.004(2) -0.002(2) -0.003(2)
C31 0.039(3) 0.075(4) 0.068(3) 0.004(3) -0.006(2) 0.020(3)
N8 0.049(2) 0.034(2) 0.107(4) 0.011(2) 0.004(2) 0.001(2)
C40 0.039(2) 0.034(2) 0.057(3) 0.008(2) -0.003(2) 0.003(2)
C41 0.064(3) 0.027(2) 0.057(3) -0.006(2) 0.002(2) -0.007(2)
C42 0.110(6) 0.054(4) 0.092(5) -0.001(3) -0.006(4) 0.020(4)
C43 0.123(6) 0.062(4) 0.109(6) 0.003(4) -0.045(5) -0.015(4)
C44 0.092(5) 0.123(7) 0.089(5) -0.022(5) 0.030(4) -0.049(5)

loop_
_atom_site_label
_atom_site_type_symbol
_atom_site_fract_x
_atom_site_fract_y
_atom_site_fract_z
_atom_site_U_iso_or_equiv
_atom_site_thermal_displace_type
_atom_site_occupancy
_atom_site_calc_flag
_atom_site_refinement_flags
_atom_site_disorder_group
Rh1 Rh 0.24170(3) 0.22539(3) 0.160713(12) 0.02824(11) Uani 1 d . .
Rh2 Rh 0.16441(3) 0.52212(3) 0.088142(13) 0.03377(12) Uani 1 d . .
N1 N 0.3492(3) 0.3251(3) 0.11098(13) 0.0338(7) Uani 1 d . .
N2 N 0.3239(3) 0.4305(3) 0.08697(13) 0.0329(7) Uani 1 d . .
C1 C 0.4606(4) 0.2968(4) 0.0986(2) 0.0460(11) Uani 1 d . .
H1 H 0.5001(4) 0.2279(4) 0.1101(2) 0.054(6) Uiso 1 calc R .
C2 C 0.5084(4) 0.3825(5) 0.0668(2) 0.0502(12) Uani 1 d . .
H2 H 0.5845(4) 0.3844(5) 0.0523(2) 0.054(6) Uiso 1 calc R .
C3 C 0.4213(4) 0.4644(4) 0.0607(2) 0.0448(11) Uani 1 d . .
H3 H 0.4280(4) 0.5349(4) 0.0409(2) 0.054(6) Uiso 1 calc R .
N3 N 0.0939(3) 0.2608(3) 0.11353(14) 0.0339(8) Uani 1 d . .
N4 N 0.0701(3) 0.3633(3) 0.08641(13) 0.0360(8) Uani 1 d . .
C4 C 0.0081(4) 0.1833(4) 0.1024(2) 0.0465(11) Uani 1 d . .
H4 H 0.0036(4) 0.1057(4) 0.1161(2) 0.054(6) Uiso 1 calc R .
C5 C -0.0733(4) 0.2332(5) 0.0677(2) 0.0564(14) Uani 1 d . .
H5 H -0.1415(4) 0.1980(5) 0.0534(2) 0.054(6) Uiso 1 calc R .
C6 C -0.0311(4) 0.3459(4) 0.0591(2) 0.0473(11) Uani 1 d . .
H6 H -0.0677(4) 0.4030(4) 0.0373(2) 0.054(6) Uiso 1 calc R .
N5 N 0.4517(3) 0.1432(4) 0.2270(2) 0.0482(10) Uani 1 d . .
C10 C 0.3738(4) 0.1784(4) 0.2023(2) 0.0362(9) Uani 1 d . .
C11 C 0.5442(4) 0.0868(4) 0.2572(2) 0.0566(13) Uani 1 d D .
C12A C 0.5938(10) -0.0196(10) 0.2248(5) 0.043(4) Uiso 0.38(2) d PD 1
C13A C 0.6450(8) 0.1755(8) 0.2703(6) 0.044(4) Uiso 0.38(2) d PD 1
C14A C 0.4898(13) 0.0390(15) 0.3096(4) 0.081(6) Uiso 0.38(2) d PD 1
C12B C 0.5662(17) -0.0467(7) 0.2459(9) 0.061(6) Uiso 0.28(2) d PD 2
C13B C 0.5124(19) 0.1051(21) 0.3166(4) 0.077(8) Uiso 0.28(2) d PD 2
C14B C 0.6558(12) 0.1609(16) 0.2439(10) 0.090(9) Uiso 0.28(2) d PD 2
C12C C 0.6092(16) 0.1704(13) 0.2966(6) 0.070(6) Uiso 0.34(2) d PD 3
C13C C 0.4891(17) -0.0193(14) 0.2878(7) 0.092(8) Uiso 0.34(2) d PD 3
C14C C 0.6312(17) 0.0394(22) 0.2148(8) 0.168(15) Uiso 0.34(2) d PD 3
N6 N 0.1086(3) 0.0471(4) 0.2284(2) 0.0482(10) Uani 1 d . .
C20 C 0.1554(4) 0.1193(4) 0.2032(2) 0.0377(9) Uani 1 d . .
C21 C 0.0547(4) -0.0579(4) 0.2518(2) 0.0437(11) Uani 1 d . .
C22 C 0.1179(5) -0.0857(6) 0.3036(2) 0.0650(15) Uani 1 d . .
H221 H 0.0851(5) -0.1574(6) 0.3190(2) 0.111(6) Uiso 1 calc R .
H222 H 0.1080(5) -0.0199(6) 0.3281(2) 0.111(6) Uiso 1 calc R .
H223 H 0.2011(5) -0.0976(6) 0.2968(2) 0.111(6) Uiso 1 calc R .
C23 C -0.0744(5) -0.0304(5) 0.2616(3) 0.067(2) Uani 1 d . .
H231 H -0.1126(5) -0.1000(5) 0.2764(3) 0.111(6) Uiso 1 calc R .
H232 H -0.1124(5) -0.0092(5) 0.2283(3) 0.111(6) Uiso 1 calc R .
H233 H -0.0805(5) 0.0354(5) 0.2863(3) 0.111(6) Uiso 1 calc R .
C24 C 0.0689(6) -0.1594(5) 0.2130(3) 0.070(2) Uani 1 d . .
H241 H 0.0328(6) -0.2305(5) 0.2274(3) 0.111(6) Uiso 1 calc R .
H242 H 0.1521(6) -0.1738(5) 0.2072(3) 0.111(6) Uiso 1 calc R .
H243 H 0.0311(6) -0.1389(5) 0.1796(3) 0.111(6) Uiso 1 calc R .
N7 N -0.0654(3) 0.6633(4) 0.0873(2) 0.0525(10) Uani 1 d . .
C30 C 0.0215(4) 0.6088(4) 0.0874(2) 0.0430(10) Uani 1 d . .
C31 C -0.1776(4) 0.7210(4) 0.0802(2) 0.0609(15) Uani 1 d D .
C32A C -0.2301(11) 0.7359(15) 0.1365(3) 0.047(4) Uiso 0.43(2) d PD 1
C33A C -0.1481(16) 0.8452(10) 0.0566(9) 0.090(6) Uiso 0.43(2) d PD 1
C34A C -0.2641(12) 0.6527(18) 0.0435(7) 0.095(6) Uiso 0.43(2) d PD 1
C32B C -0.2172(12) 0.7860(13) 0.1311(4) 0.073(5) Uiso 0.43(2) d PD 2
C33B C -0.1794(14) 0.8058(13) 0.0316(5) 0.093(6) Uiso 0.43(2) d PD 2
C34B C -0.2615(10) 0.6140(9) 0.0684(6) 0.064(4) Uiso 0.43(2) d PD 2
C32C C -0.2340(29) 0.6943(26) 0.0251(7) 0.047(11) Uiso 0.14(2) d PD 3
C33C C -0.2667(26) 0.6917(31) 0.1248(11) 0.096(18) Uiso 0.14(2) d PD 3
C34C C -0.1449(26) 0.8555(9) 0.0830(13) 0.044(10) Uiso 0.14(2) d PD 3
N8 N 0.2854(4) 0.7618(4) 0.0769(2) 0.0636(13) Uani 1 d . .
C40 C 0.2417(4) 0.6696(4) 0.0825(2) 0.0435(11) Uani 1 d . .
C41 C 0.3255(5) 0.8795(4) 0.0649(2) 0.0495(12) Uani 1 d . .
C42 C 0.2160(7) 0.9587(6) 0.0645(3) 0.085(2) Uani 1 d . .
H421 H 0.2375(7) 1.0384(6) 0.0535(3) 0.111(6) Uiso 1 calc R .
H422 H 0.1829(7) 0.9616(6) 0.0999(3) 0.111(6) Uiso 1 calc R .
H423 H 0.1581(7) 0.9264(6) 0.0400(3) 0.111(6) Uiso 1 calc R .
C43 C 0.4082(7) 0.9199(6) 0.1079(3) 0.098(3) Uani 1 d . .
H431 H 0.4243(7) 1.0041(6) 0.1037(3) 0.111(6) Uiso 1 calc R .
H432 H 0.4813(7) 0.8755(6) 0.1056(3) 0.111(6) Uiso 1 calc R .
H433 H 0.3726(7) 0.9061(6) 0.1423(3) 0.111(6) Uiso 1 calc R .
C44 C 0.3785(7) 0.8791(8) 0.0106(3) 0.101(3) Uani 1 d . .
H441 H 0.4039(7) 0.9590(8) 0.0016(3) 0.111(6) Uiso 1 calc R .
H442 H 0.3202(7) 0.8524(8) -0.0151(3) 0.111(6) Uiso 1 calc R .
H443 H 0.4456(7) 0.8258(8) 0.0102(3) 0.111(6) Uiso 1 calc R .

loop_
_atom_type_symbol
_atom_type_description
_atom_type_scat_dispersion_real
_atom_type_scat_dispersion_imag
_atom_type_scat_source
C C 0.0033 0.0016 'International Tables Vol C Tables 4.2.6.8 and 6.1.1.4'
H H 0.0000 0.0000 'International Tables Vol C Tables 4.2.6.8 and 6.1.1.4'
N N 0.0061 0.0033 'International Tables Vol C Tables 4.2.6.8 and 6.1.1.4'
Rh Rh -1.1178 0.9187 'International Tables Vol C Tables 4.2.6.8 and 6.1.1.4'

loop_
_geom_angle_atom_site_label_1
_geom_angle_atom_site_label_2
_geom_angle_atom_site_label_3
_geom_angle
C20 Rh1 C10 85.6(2)
C20 Rh1 N1 173.1(2)
C10 Rh1 N1 91.0(2)
C20 Rh1 N3 91.4(2)
C10 Rh1 N3 174.8(2)
N1 Rh1 N3 91.57(13)
C40 Rh2 C30 86.9(2)
C40 Rh2 N4 173.7(2)
C30 Rh2 N4 90.0(2)
C40 Rh2 N2 91.6(2)
C30 Rh2 N2 178.0(2)
N4 Rh2 N2 91.33(13)
C1 N1 N2 107.4(3)
C1 N1 Rh1 124.7(3)
N2 N1 Rh1 127.8(3)
C3 N2 N1 107.1(3)
C3 N2 Rh2 125.7(3)
N1 N2 Rh2 127.2(2)
N1 C1 C2 110.4(4)
C3 C2 C1 104.5(4)
N2 C3 C2 110.6(4)
C4 N3 N4 107.7(3)
C4 N3 Rh1 125.3(3)
N4 N3 Rh1 126.9(2)
C6 N4 N3 107.3(4)
C6 N4 Rh2 124.9(3)
N3 N4 Rh2 127.8(2)
N3 C4 C5 110.6(4)
C6 C5 C4 104.0(4)
N4 C6 C5 110.5(4)
C10 N5 C11 174.0(5)
N5 C10 Rh1 176.0(4)
N5 C11 C12B 116.5(8)
N5 C11 C12C 114.5(7)
N5 C11 C13A 111.4(6)
N5 C11 C14C 104.7(10)
C12C C11 C14C 110.3(4)
N5 C11 C14B 104.1(9)
C12B C11 C14B 110.3(4)
N5 C11 C13B 106.0(8)
C12B C11 C13B 110.1(4)
C14B C11 C13B 109.3(4)
N5 C11 C13C 107.7(8)
C12C C11 C13C 109.8(4)
C14C C11 C13C 109.7(4)
N5 C11 C12A 109.0(5)
C13A C11 C12A 109.7(4)
N5 C11 C14A 107.9(7)
C13A C11 C14A 109.8(4)
C12A C11 C14A 109.1(4)
C20 N6 C21 169.3(5)
N6 C20 Rh1 174.6(4)
N6 C21 C24 107.7(4)
N6 C21 C22 108.4(4)
C24 C21 C22 110.4(5)
N6 C21 C23 108.0(4)
C24 C21 C23 111.5(5)
C22 C21 C23 110.7(4)
C30 N7 C31 171.4(5)
N7 C30 Rh2 179.0(4)
N7 C31 C32B 111.8(6)
N7 C31 C34A 114.1(7)
N7 C31 C33B 112.4(7)
C32B C31 C33B 111.2(4)
N7 C31 C32A 106.2(5)
C34A C31 C32A 110.7(4)
N7 C31 C32C 112.6(12)
N7 C31 C33A 105.0(7)
C34A C31 C33A 110.8(4)
C32A C31 C33A 109.7(4)
N7 C31 C33C 113.3(14)
C32C C31 C33C 109.8(5)
N7 C31 C34C 102.8(12)
C32C C31 C34C 108.9(4)
C33C C31 C34C 109.2(4)
N7 C31 C34B 102.4(6)
C32B C31 C34B 110.0(4)
C33B C31 C34B 108.6(4)
C40 N8 C41 171.9(5)
N8 C40 Rh2 176.4(4)
N8 C41 C44 108.7(5)
N8 C41 C43 109.1(5)
C44 C41 C43 114.0(6)
N8 C41 C42 106.2(5)
C44 C41 C42 109.1(6)
C43 C41 C42 109.5(5)

loop_
_geom_bond_atom_site_label_1
_geom_bond_atom_site_label_2
_geom_bond_distance
Rh1 C20 1.882(4)
Rh1 C10 1.898(4)
Rh1 N1 2.082(3)
Rh1 N3 2.087(3)
Rh2 C40 1.881(5)
Rh2 C30 1.892(5)
Rh2 N4 2.081(3)
Rh2 N2 2.084(3)
N1 C1 1.344(5)
N1 N2 1.359(5)
N2 C3 1.347(5)
C1 C2 1.367(6)
C2 C3 1.359(7)
N3 C4 1.335(5)
N3 N4 1.366(5)
N4 C6 1.349(5)
C4 C5 1.385(7)
C5 C6 1.371(7)
N5 C10 1.148(5)
N5 C11 1.440(5)
C11 C12B 1.548(5)
C11 C12C 1.550(5)
C11 C13A 1.551(5)
C11 C14C 1.553(5)
C11 C14B 1.554(5)
C11 C13B 1.555(5)
C11 C13C 1.555(5)
C11 C12A 1.556(5)
C11 C14A 1.557(5)
N6 C20 1.162(6)
N6 C21 1.455(6)
C21 C24 1.510(7)
C21 C22 1.518(7)
C21 C23 1.519(7)
N7 C30 1.162(6)
N7 C31 1.439(6)
C31 C32B 1.546(5)
C31 C34A 1.546(5)
C31 C33B 1.552(5)
C31 C32A 1.552(5)
C31 C32C 1.554(5)
C31 C33A 1.554(5)
C31 C33C 1.554(5)
C31 C34C 1.558(5)
C31 C34B 1.561(5)
N8 C40 1.158(6)
N8 C41 1.431(6)
C41 C44 1.498(8)
C41 C43 1.499(8)
C41 C42 1.529(8)
